data_7151478
loop_
_publ_author_name
'Anderson, James C.'
'Blake, Alexander J.'
'Graham, Jonathan P.'
'Wilson, Claire'

_publ_section_title
;
 Investigation of the asymmetric ionic Diels?Alder reaction for the
 synthesis of cis-decalins
;
_journal_issue 16
_journal_name_full 'Organic &amp;  Biomolecular Chemistry'
_journal_page_first 2877
_journal_paper_doi 10.1039/b305116a
_journal_volume 1
_journal_year 2003
_chemical_formula_moiety 'C16 H26 O3'
_chemical_formula_sum 'C16 H26 O3'
_chemical_formula_weight 266.37
_chemical_name_systematic
; 
? 
;
_space_group_IT_number 19
_symmetry_cell_setting orthorhombic
_symmetry_space_group_name_Hall 'P 2ac 2ab'
_symmetry_space_group_name_H-M 'P 21 21 21'
_atom_sites_solution_hydrogens geom
_atom_sites_solution_primary direct
_audit_creation_method SHELXL-97
_cell_angle_alpha 90.00
_cell_angle_beta 90.00
_cell_angle_gamma 90.00
_cell_formula_units_Z 4
_cell_length_a 5.9429(10)
_cell_length_b 12.548(2)
_cell_length_c 20.128(4)
_cell_measurement_reflns_used 3413
_cell_measurement_temperature 150(2)
_cell_measurement_theta_max 27.1
_cell_measurement_theta_min 2.6
_cell_volume 1501.0(5)
_computing_cell_refinement 'Bruker SAINT version 6.02a (Bruker, 2000)'
_computing_data_collection 'Bruker SMART version 5.624 (Bruker, 2001)'
_computing_data_reduction 'Bruker SAINT; Bruker SHELXTL (Bruker, 1997)'
_computing_molecular_graphics 'Bruker SHELXTL'
_computing_publication_material 'SHELXL-97; PLATON (Spek, 2002)'
_computing_structure_refinement 'SHELXL-97 (Sheldrick, 1997)'
_computing_structure_solution 'SHELXS-97 (Sheldrick, 1990)'
_diffrn_ambient_temperature 150(2)
_diffrn_measured_fraction_theta_full 0.994
_diffrn_measured_fraction_theta_max 0.913
_diffrn_measurement_device_type 'Bruker SMART1000 CCD area detector'
_diffrn_measurement_method omega
_diffrn_radiation_monochromator graphite
_diffrn_radiation_source 'normal-focus sealed tube'
_diffrn_radiation_type MoK\a
_diffrn_radiation_wavelength 0.71073
_diffrn_reflns_av_R_equivalents 0.040
_diffrn_reflns_av_sigmaI/netI 0.036
_diffrn_reflns_limit_h_max 7
_diffrn_reflns_limit_h_min -8
_diffrn_reflns_limit_k_max 16
_diffrn_reflns_limit_k_min -16
_diffrn_reflns_limit_l_max 26
_diffrn_reflns_limit_l_min -20
_diffrn_reflns_number 9505
_diffrn_reflns_theta_full 27.50
_diffrn_reflns_theta_max 29.00
_diffrn_reflns_theta_min 1.91
_diffrn_standards_decay_% 0
_diffrn_standards_number 0
_exptl_absorpt_coefficient_mu 0.079
_exptl_absorpt_correction_type none
_exptl_crystal_colour colourless
_exptl_crystal_density_diffrn 1.179
_exptl_crystal_density_method 'not measured'
_exptl_crystal_description tablet
_exptl_crystal_F_000 584
_exptl_crystal_size_max 0.50
_exptl_crystal_size_mid 0.27
_exptl_crystal_size_min 0.15
_refine_diff_density_max 0.24
_refine_diff_density_min -0.18
_refine_diff_density_rms 0.04
_refine_ls_abs_structure_details 'Flack H D (1983), Acta Cryst. A39, 876-881'
_refine_ls_abs_structure_Flack 'not determinable'
_refine_ls_extinction_method none
_refine_ls_goodness_of_fit_ref 0.98
_refine_ls_hydrogen_treatment 'riding model'
_refine_ls_matrix_type full
_refine_ls_number_parameters 172
_refine_ls_number_reflns 2110
_refine_ls_number_restraints 0
_refine_ls_restrained_S_all 0.98
_refine_ls_R_factor_all 0.0479
_refine_ls_R_factor_gt 0.0365
_refine_ls_shift/su_max 0.001
_refine_ls_shift/su_mean 0.000
_refine_ls_structure_factor_coef Fsqd
_refine_ls_weighting_details 'calc w=1/[\s^2^(Fo^2^)+(0.053P)^2^] where P=(Fo^2^+2Fc^2^)/3'
_refine_ls_weighting_scheme calc
_refine_ls_wR_factor_gt 0.0834
_refine_ls_wR_factor_ref 0.0876
_reflns_number_gt 1680
_reflns_number_total 2110
_reflns_threshold_expression >2sigma(I)
_cod_data_source_file b305116a.txt
_cod_data_source_block compound22
_cod_depositor_comments
;
The following automatic conversions were performed:
'_symmetry_cell_setting' value 'Orthorhombic' changed to 'orthorhombic'
according to '/home/saulius/struct/CIF-dictionaries/cif_core.dic'
dictionary named 'cif_core.dic' version 2.4.1 from 2010-06-29.

Automatic conversion script
Id: cif_fix_enum 1527 2010-12-29 10:47:43Z saulius 

The following automatic conversions were performed:

'_atom_sites_solution_hydrogens' value 'placed geometrically' was
changed to 'geom'.

Automatic conversion script
Id: cif_fix_values 6452 2018-10-05 10:23:21Z andrius 
;
_cod_original_cell_volume 1500.9(8)
_cod_original_sg_symbol_H-M P2(1)2(1)2(1)
_cod_database_code 7151478

loop_
_symmetry_equiv_pos_as_xyz
'x, y, z'
'-x+1/2, -y, z+1/2'
'-x, y+1/2, -z+1/2'
'x+1/2, -y+1/2, -z'

loop_
_atom_site_label
_atom_site_type_symbol
_atom_site_fract_x
_atom_site_fract_y
_atom_site_fract_z
_atom_site_U_iso_or_equiv
_atom_site_adp_type
_atom_site_occupancy
_atom_site_symmetry_multiplicity
_atom_site_calc_flag
_atom_site_refinement_flags
_atom_site_disorder_assembly
_atom_site_disorder_group
C1 C 0.7402(3) 0.40694(12) 0.24538(8) 0.0243(4) Uani 1 1 d . . .
C2 C 0.6041(3) 0.51026(13) 0.24403(8) 0.0293(4) Uani 1 1 d . . .
H2A H 0.6100 0.5415 0.1989 0.035 Uiso 1 1 calc R . .
H2B H 0.4448 0.4946 0.2546 0.035 Uiso 1 1 calc R . .
C3 C 0.6966(4) 0.59004(13) 0.29404(9) 0.0315(4) Uani 1 1 d . . .
H3A H 0.8499 0.6119 0.2805 0.038 Uiso 1 1 calc R . .
H3B H 0.6002 0.6544 0.2944 0.038 Uiso 1 1 calc R . .
C4 C 0.7047(3) 0.54237(12) 0.36340(8) 0.0279(4) Uani 1 1 d . . .
H4A H 0.5494 0.5277 0.3787 0.033 Uiso 1 1 calc R . .
H4B H 0.7724 0.5947 0.3943 0.033 Uiso 1 1 calc R . .
C5 C 0.8415(3) 0.43902(12) 0.36559(8) 0.0239(4) Uani 1 1 d . . .
H5A H 0.9991 0.4571 0.3524 0.029 Uiso 1 1 calc R . .
C6 C 0.8508(3) 0.39369(13) 0.43727(8) 0.0306(4) Uani 1 1 d . . .
H6A H 0.9581 0.3323 0.4362 0.037 Uiso 1 1 calc R . .
C6M C 0.9443(4) 0.47308(15) 0.48784(9) 0.0461(6) Uani 1 1 d . . .
H6MA H 0.9470 0.4400 0.5319 0.069 Uiso 1 1 calc R . .
H6MB H 0.8484 0.5366 0.4889 0.069 Uiso 1 1 calc R . .
H6MC H 1.0975 0.4935 0.4751 0.069 Uiso 1 1 calc R . .
O7 O 0.5367(3) 0.36802(11) 0.51048(7) 0.0522(4) Uani 1 1 d . . .
C7 C 0.6242(3) 0.34849(14) 0.45711(9) 0.0340(4) Uani 1 1 d . . .
C8 C 0.5174(3) 0.27326(14) 0.40783(9) 0.0345(4) Uani 1 1 d . . .
H8A H 0.3601 0.2592 0.4215 0.041 Uiso 1 1 calc R . .
H8B H 0.5994 0.2046 0.4087 0.041 Uiso 1 1 calc R . .
C9 C 0.5181(3) 0.31681(13) 0.33680(8) 0.0270(4) Uani 1 1 d . . .
H9A H 0.4113 0.3772 0.3338 0.032 Uiso 1 1 calc R . .
H9B H 0.4659 0.2604 0.3060 0.032 Uiso 1 1 calc R . .
C10 C 0.7530(3) 0.35466(12) 0.31523(8) 0.0219(3) Uani 1 1 d . . .
C10M C 0.9119(3) 0.25839(13) 0.31110(9) 0.0283(4) Uani 1 1 d . . .
H10A H 1.0618 0.2823 0.2974 0.042 Uiso 1 1 calc R . .
H10B H 0.8536 0.2073 0.2785 0.042 Uiso 1 1 calc R . .
H10C H 0.9217 0.2241 0.3547 0.042 Uiso 1 1 calc R . .
O11 O 0.6472(2) 0.33160(9) 0.19993(5) 0.0276(3) Uani 1 1 d . . .
C11 C 0.7694(3) 0.34400(14) 0.13873(8) 0.0300(4) Uani 1 1 d . . .
H11A H 0.7073 0.4055 0.1130 0.036 Uiso 1 1 calc R . .
C11M C 0.7482(4) 0.24255(15) 0.09836(9) 0.0455(5) Uani 1 1 d . . .
H11B H 0.5910 0.2325 0.0851 0.068 Uiso 1 1 calc R . .
H11C H 0.7971 0.1817 0.1253 0.068 Uiso 1 1 calc R . .
H11D H 0.8429 0.2478 0.0586 0.068 Uiso 1 1 calc R . .
C12 C 1.0052(3) 0.36998(14) 0.16289(8) 0.0287(4) Uani 1 1 d . . .
H12A H 1.0865 0.3028 0.1747 0.034 Uiso 1 1 calc R . .
C12M C 1.1439(3) 0.43466(16) 0.11452(9) 0.0395(5) Uani 1 1 d . . .
H12B H 1.2930 0.4481 0.1336 0.059 Uiso 1 1 calc R . .
H12C H 1.0685 0.5027 0.1058 0.059 Uiso 1 1 calc R . .
H12D H 1.1602 0.3951 0.0728 0.059 Uiso 1 1 calc R . .
O12 O 0.9622(2) 0.43126(9) 0.22185(6) 0.0282(3) Uani 1 1 d . . .

loop_
_atom_site_aniso_label
_atom_site_aniso_U_11
_atom_site_aniso_U_22
_atom_site_aniso_U_33
_atom_site_aniso_U_23
_atom_site_aniso_U_13
_atom_site_aniso_U_12
C1 0.0229(9) 0.0255(8) 0.0245(9) -0.0004(7) -0.0007(7) -0.0034(7)
C2 0.0338(11) 0.0280(9) 0.0262(9) 0.0047(7) -0.0033(8) 0.0040(8)
C3 0.0410(11) 0.0216(8) 0.0321(10) 0.0020(7) -0.0024(8) 0.0035(8)
C4 0.0359(11) 0.0207(8) 0.0270(9) 0.0000(7) -0.0026(8) 0.0010(7)
C5 0.0259(9) 0.0214(8) 0.0245(8) 0.0016(7) -0.0018(7) -0.0008(7)
C6 0.0411(11) 0.0245(8) 0.0261(9) 0.0006(7) -0.0057(8) 0.0055(8)
C6M 0.0722(17) 0.0361(10) 0.0300(10) -0.0012(8) -0.0168(11) 0.0019(11)
O7 0.0708(11) 0.0515(8) 0.0342(8) 0.0042(7) 0.0164(8) 0.0102(8)
C7 0.0438(12) 0.0286(9) 0.0296(9) 0.0096(7) 0.0040(8) 0.0112(9)
C8 0.0339(11) 0.0338(10) 0.0357(10) 0.0075(8) 0.0085(8) -0.0057(9)
C9 0.0236(9) 0.0279(8) 0.0294(9) -0.0001(7) 0.0019(7) -0.0031(7)
C10 0.0206(8) 0.0207(8) 0.0245(8) 0.0007(6) 0.0000(7) -0.0011(7)
C10M 0.0285(10) 0.0258(8) 0.0308(9) -0.0006(7) 0.0009(8) 0.0023(8)
O11 0.0274(7) 0.0309(6) 0.0244(6) -0.0031(5) 0.0003(5) -0.0062(5)
C11 0.0326(10) 0.0349(9) 0.0226(8) 0.0007(7) 0.0016(7) -0.0036(8)
C11M 0.0531(13) 0.0499(12) 0.0334(10) -0.0116(9) 0.0048(10) -0.0112(12)
C12 0.0314(10) 0.0308(9) 0.0238(8) 0.0015(7) 0.0026(7) 0.0008(8)
C12M 0.0339(11) 0.0548(12) 0.0298(10) 0.0051(9) 0.0036(8) -0.0072(10)
O12 0.0261(7) 0.0329(6) 0.0255(6) -0.0006(5) 0.0026(5) -0.0064(5)

loop_
_atom_type_symbol
_atom_type_description
_atom_type_scat_dispersion_real
_atom_type_scat_dispersion_imag
_atom_type_scat_source
C C 0.0033 0.0000 'International Tables Vol C Tables 4.2.6.8 and 6.1.1.4'
H H 0.0000 0.0000 'International Tables Vol C Tables 4.2.6.8 and 6.1.1.4'
O O 0.0106 0.0000 'International Tables Vol C Tables 4.2.6.8 and 6.1.1.4'

loop_
_geom_angle_atom_site_label_1
_geom_angle_atom_site_label_2
_geom_angle_atom_site_label_3
_geom_angle
_geom_angle_site_symmetry_1
_geom_angle_site_symmetry_3
_geom_angle_publ_flag
O11 C1 O12 106.59(13) . . ?
O11 C1 C2 110.20(14) . . ?
O12 C1 C2 107.48(13) . . ?
O11 C1 C10 108.63(12) . . ?
O12 C1 C10 110.11(14) . . ?
C2 C1 C10 113.59(14) . . ?
C3 C2 C1 110.78(15) . . ?
C4 C3 C2 111.11(14) . . ?
C3 C4 C5 112.13(14) . . ?
C4 C5 C6 110.86(14) . . ?
C4 C5 C10 112.19(14) . . ?
C6 C5 C10 111.59(12) . . ?
C7 C6 C6M 113.05(17) . . ?
C7 C6 C5 110.54(15) . . ?
C6M C6 C5 113.15(14) . . ?
O7 C7 C8 121.71(19) . . ?
O7 C7 C6 122.46(19) . . ?
C8 C7 C6 115.78(15) . . ?
C7 C8 C9 112.92(14) . . ?
C8 C9 C10 112.13(15) . . ?
C10M C10 C9 109.31(13) . . ?
C10M C10 C1 108.25(13) . . ?
C9 C10 C1 109.99(14) . . ?
C10M C10 C5 111.23(13) . . ?
C9 C10 C5 109.46(14) . . ?
C1 C10 C5 108.58(12) . . ?
C1 O11 C11 106.37(13) . . ?
O11 C11 C11M 109.06(14) . . ?
O11 C11 C12 102.40(13) . . ?
C11M C11 C12 115.37(17) . . ?
O12 C12 C12M 109.97(14) . . ?
O12 C12 C11 102.44(14) . . ?
C12M C12 C11 114.34(15) . . ?
C1 O12 C12 108.80(13) . . ?

loop_
_geom_bond_atom_site_label_1
_geom_bond_atom_site_label_2
_geom_bond_distance
_geom_bond_site_symmetry_2
_geom_bond_publ_flag
C1 O11 1.427(2) . ?
C1 O12 1.435(2) . ?
C1 C2 1.528(2) . ?
C1 C10 1.553(2) . ?
C2 C3 1.522(2) . ?
C3 C4 1.520(2) . ?
C4 C5 1.531(2) . ?
C5 C6 1.552(2) . ?
C5 C10 1.557(2) . ?
C6 C7 1.515(3) . ?
C6 C6M 1.529(2) . ?
O7 C7 1.218(2) . ?
C7 C8 1.509(3) . ?
C8 C9 1.531(2) . ?
C9 C10 1.537(2) . ?
C10 C10M 1.536(2) . ?
O11 C11 1.438(2) . ?
C11 C11M 1.515(2) . ?
C11 C12 1.519(3) . ?
C12 O12 1.437(2) . ?
C12 C12M 1.512(2) . ?

loop_
_geom_torsion_atom_site_label_1
_geom_torsion_atom_site_label_2
_geom_torsion_atom_site_label_3
_geom_torsion_atom_site_label_4
_geom_torsion
_geom_torsion_site_symmetry_1
_geom_torsion_site_symmetry_2
_geom_torsion_site_symmetry_3
_geom_torsion_site_symmetry_4
_geom_torsion_publ_flag
O11 C1 C2 C3 178.04(14) . . . . ?
O12 C1 C2 C3 -66.18(17) . . . . ?
C10 C1 C2 C3 55.9(2) . . . . ?
C1 C2 C3 C4 -55.4(2) . . . . ?
C2 C3 C4 C5 56.1(2) . . . . ?
C3 C4 C5 C6 178.81(15) . . . . ?
C3 C4 C5 C10 -55.69(19) . . . . ?
C4 C5 C6 C7 71.89(17) . . . . ?
C10 C5 C6 C7 -53.94(18) . . . . ?
C4 C5 C6 C6M -56.1(2) . . . . ?
C10 C5 C6 C6M 178.11(16) . . . . ?
C6M C6 C7 O7 -5.4(2) . . . . ?
C5 C6 C7 O7 -133.36(18) . . . . ?
C6M C6 C7 C8 177.35(15) . . . . ?
C5 C6 C7 C8 49.36(19) . . . . ?
O7 C7 C8 C9 134.40(18) . . . . ?
C6 C7 C8 C9 -48.3(2) . . . . ?
C7 C8 C9 C10 51.0(2) . . . . ?
C8 C9 C10 C10M 66.18(18) . . . . ?
C8 C9 C10 C1 -175.10(13) . . . . ?
C8 C9 C10 C5 -55.88(17) . . . . ?
O11 C1 C10 C10M 62.36(18) . . . . ?
O12 C1 C10 C10M -54.02(16) . . . . ?
C2 C1 C10 C10M -174.62(14) . . . . ?
O11 C1 C10 C9 -57.02(17) . . . . ?
O12 C1 C10 C9 -173.40(13) . . . . ?
C2 C1 C10 C9 66.00(17) . . . . ?
O11 C1 C10 C5 -176.77(13) . . . . ?
O12 C1 C10 C5 66.84(16) . . . . ?
C2 C1 C10 C5 -53.76(19) . . . . ?
C4 C5 C10 C10M 171.87(14) . . . . ?
C6 C5 C10 C10M -63.03(19) . . . . ?
C4 C5 C10 C9 -67.22(17) . . . . ?
C6 C5 C10 C9 57.87(18) . . . . ?
C4 C5 C10 C1 52.86(18) . . . . ?
C6 C5 C10 C1 177.96(15) . . . . ?
O12 C1 O11 C11 -22.33(16) . . . . ?
C2 C1 O11 C11 94.00(16) . . . . ?
C10 C1 O11 C11 -140.96(14) . . . . ?
C1 O11 C11 C11M 157.91(15) . . . . ?
C1 O11 C11 C12 35.21(17) . . . . ?
O11 C11 C12 O12 -34.56(16) . . . . ?
C11M C11 C12 O12 -152.88(14) . . . . ?
O11 C11 C12 C12M -153.48(14) . . . . ?
C11M C11 C12 C12M 88.2(2) . . . . ?
O11 C1 O12 C12 -0.76(16) . . . . ?
C2 C1 O12 C12 -118.90(15) . . . . ?
C10 C1 O12 C12 116.89(13) . . . . ?
C12M C12 O12 C1 143.82(14) . . . . ?
C11 C12 O12 C1 21.87(17) . . . . ?

loop_
_cod_related_entry_id
_cod_related_entry_database
_cod_related_entry_code
1 ChemSpider 21189046
